data_2006146
loop_
_publ_author_name
'Ohba, Shigeru'
'Kato, Takanari'
'Yoshioka, Naoki'
'Inoue, Hidenari'

_publ_section_title
;Dichlorobis[4,4,5,5-tetramethyl-2-(2-pyridyl)-4,5-dihydro-1<i>H</i>-imidazol-1-yloxy
 3-oxide]copper(II) Bis(dichloromethane) Solvate
;
_journal_issue 5
_journal_name_full 'Acta Crystallographica Section C'
_journal_page_first IUC9700004
_journal_paper_doi 10.1107/S0108270197099538
_journal_volume 53
_journal_year 1997
_chemical_formula_iupac '[Cu Cl2 (C12 H16 N3 O2)2], 2C H2 Cl2'
_chemical_formula_moiety 'C24 H32 Cl2 Cu1 N6 O4,2(C H2 Cl2)'
_chemical_formula_structural '(Cu (C12 H16 N3 O2)2 Cl2) (C H2 Cl2)2'
_chemical_formula_sum 'C26 H36 Cl6 Cu N6 O4'
_chemical_formula_weight 772.88
_chemical_name_systematic
;
Bis(2-(2-pyridyl)-4,4,5,5-tetramethyl-4,5-dihydro-[H-imidazolyl-1-oxy
3-oxide)dichlorocopper(II) Bis(methylene chloride) Solvate
;
_space_group_IT_number 14
_symmetry_cell_setting monoclinic
_symmetry_space_group_name_Hall '-P 2ybc'
_symmetry_space_group_name_H-M 'P 1 21/c 1'
_atom_type_scat_source 'International Tables Vol.IV(1974)'
_cell_angle_alpha 90.00
_cell_angle_beta 103.570(10)
_cell_angle_gamma 90.00
_cell_formula_units_Z 2
_cell_length_a 8.804(2)
_cell_length_b 14.2080(10)
_cell_length_c 13.9310(10)
_cell_measurement_reflns_used 25
_cell_measurement_temperature 298
_cell_measurement_theta_max 15.0
_cell_measurement_theta_min 14.8
_cell_volume 1693.9(4)
_computing_cell_refinement
; AFC/MSC Diffractometer Control Program
(Rigaku Corporation, 1993)
;
_computing_data_collection ' AFC/MSC Diffractometer Control Program'
_computing_data_reduction 'local programs'
_computing_molecular_graphics CRYSTAN-GM
_computing_publication_material CRYSTAN-GM
_computing_structure_refinement CRYSTAN-GM
_computing_structure_solution ' CRYSTAN-GM (Edwards, Gilmore, Mackay & Stewart, 1995)'
_diffrn_measurement_device_type 'Rigaku AFC-5'
_diffrn_measurement_method '\q-2\q scans'
_diffrn_radiation_type 'Mo K\a'
_diffrn_radiation_wavelength 0.71073
_diffrn_reflns_av_R_equivalents 0.012
_diffrn_reflns_limit_h_max 11
_diffrn_reflns_limit_h_min 0
_diffrn_reflns_limit_k_max 18
_diffrn_reflns_limit_k_min 0
_diffrn_reflns_limit_l_max 18
_diffrn_reflns_limit_l_min -18
_diffrn_reflns_number 4137
_diffrn_reflns_theta_max 27.5
_diffrn_standards_decay_% 21.3
_diffrn_standards_interval_count 100
_diffrn_standards_number 3
_exptl_absorpt_coefficient_mu 1.159
_exptl_absorpt_correction_T_max 0.807
_exptl_absorpt_correction_T_min 0.739
_exptl_absorpt_correction_type integration
_exptl_absorpt_process_details '(Coppens, Leiserowitz & Rabinovich, 1965)'
_exptl_crystal_colour black
_exptl_crystal_density_diffrn 1.515
_exptl_crystal_density_method 'not measured'
_exptl_crystal_description prism
_exptl_crystal_F_000 794
_exptl_crystal_size_max 0.50
_exptl_crystal_size_mid 0.26
_exptl_crystal_size_min 0.20
_refine_diff_density_max 0.47
_refine_diff_density_min -0.59
_refine_ls_extinction_method none
_refine_ls_goodness_of_fit_obs 1.18
_refine_ls_hydrogen_treatment mixed
_refine_ls_number_parameters 262
_refine_ls_number_reflns 2917
_refine_ls_R_factor_obs .0417
_refine_ls_shift/esd_max 0.03
_refine_ls_shift/esd_mean 0.0040
_refine_ls_structure_factor_coef F
_refine_ls_weighting_details 'w=1/[\s ^2^(F) + 0.000225F^2^]'
_refine_ls_weighting_scheme calc
_refine_ls_wR_factor_obs .0374
_reflns_number_observed 2917
_reflns_number_total 3892
_reflns_threshold_expression '|F~o~| > 3\s(|F~o~|)'
_cod_data_source_file qb0002.cif
_cod_data_source_block I
_cod_depositor_comments
;
The following automatic conversions were performed:
'_symmetry_cell_setting' value 'Monoclinic' changed to 'monoclinic'
according to '/home/saulius/struct/CIF-dictionaries/cif_core.dic'
dictionary named 'cif_core.dic' version 2.4.1 from 2010-06-29.

Automatic conversion script
Id: cif_fix_enum 1527 2010-12-29 10:47:43Z saulius 

The following automatic conversions were performed:

'_atom_site_thermal_displace_type' tag value 'Uij' was replaced with
'Uani' value 22 times.

Automatic conversion script
Id: cif_fix_values 1646 2011-03-28 12:23:43Z adriana 

The following automatic conversions were performed:

'_symmetry_cell_setting' value 'Monoclinic' changed to 'monoclinic'
according to /home/saulius/struct/CIF-dictionaries/cif_core.dic
dictionary named 'cif_core.dic' version 2.4.1 from 2010-06-29.

Automatic conversion script
Id: cif_fix_values 1715 2011-07-08 13:25:40Z adriana 
;
_cod_original_sg_symbol_H-M 'P 21/c'
_cod_original_formula_sum 'C26 H36 Cl6 Cu1 N6 O4'
_cod_database_code 2006146

loop_
_symmetry_equiv_pos_as_xyz
+x,+y,+z
-x,1/2+y,1/2-z
-x,-y,-z
+x,1/2-y,1/2+z

loop_
_atom_site_aniso_label
_atom_site_aniso_U_11
_atom_site_aniso_U_22
_atom_site_aniso_U_33
_atom_site_aniso_U_12
_atom_site_aniso_U_13
_atom_site_aniso_U_23
Cu1 .0230(2) .0277(2) .0315(2) .0006(2) .01040(10) -.0004(2)
Cl2 .0296(3) .0379(3) .0424(3) -.0032(2) .0095(2) -.0059(3)
Cl3 .0873(7) .0891(7) .1166(8) .0059(5) .0338(6) -.0105(6)
Cl4 .0925(7) .1132(8) .1125(8) -.0136(6) .0259(6) -.0355(7)
O5 .0474(9) .0308(9) .0367(9) .0010(7) .0177(7) -.0011(7)
O6 .0630(10) .0350(10) .0670(10) .0040(10) .0290(10) -.0070(10)
N7 .0304(9) .0325(10) .0304(9) .0005(8) .0081(8) .0054(8)
N8 .0360(10) .0320(10) .0390(10) .0030(10) .0090(10) .0030(10)
N9 .0241(9) .0293(9) .0295(9) -.0012(7) .0088(7) -.0014(8)
C10 .0280(10) .0320(10) .0340(10) .0020(10) .0060(10) .0030(10)
C11 .0360(10) .0360(10) .0470(10) -.0020(10) .0120(10) .0070(10)
C12 .0320(10) .0400(10) .0380(10) -.0020(10) .0100(10) .0100(10)
C13 .047(2) .062(2) .063(2) -.016(2) .008(2) -.010(2)
C14 .069(2) .040(2) .074(2) -.001(2) .027(2) .014(2)
C15 .041(2) .051(2) .065(2) -.0030(10) .0240(10) .010(2)
C16 .054(2) .055(2) .0390(10) -.0060(10) .0090(10) .0140(10)
C17 .0250(10) .0360(10) .0280(10) -.0020(10) .0060(10) -.0020(10)
C18 .0310(10) .0400(10) .0440(10) .0070(10) .0090(10) .0020(10)
C19 .0250(10) .057(2) .0490(10) .0060(10) .0120(10) -.0080(10)
C20 .0330(10) .050(2) .0470(10) -.0100(10) .0190(10) -.0040(10)
C21 .0330(10) .0350(10) .0390(10) -.0020(10) .0150(10) .0000(10)
C22 .054(2) .094(2) .077(2) .009(2) .019(2) .002(2)

loop_
_atom_site_label
_atom_site_fract_x
_atom_site_fract_y
_atom_site_fract_z
_atom_site_U_iso_or_equiv
_atom_site_thermal_displace_type
_atom_site_occupancy
Cu1 .00000 .00000 .00000 .02850(10) Uani 1.000
Cl2 .17695(6) .10540(4) .09429(4) .0390(2) Uani 1.000
Cl3 -.46180(10) .14008(7) -.25942(8) .1033(4) Uani 1.000
Cl4 -.51810(10) -.03760(8) -.36023(8) .1159(5) Uani 1.000
O5 -.0271(2) .09340(10) -.13950(10) .0401(5) Uani 1.000
O6 -.1528(2) .37050(10) -.00160(10) .0584(7) Uani 1.000
N7 -.0337(2) .18100(10) -.11770(10) .0314(6) Uani 1.000
N8 -.0936(2) .31260(10) -.05260(10) .0368(6) Uani 1.000
N9 -.1822(2) .07800(10) .02300(10) .0289(6) Uani 1.000
C10 -.1161(2) .2180(2) -.0575(2) .0320(7) Uani 1.000
C11 .0313(3) .3423(2) -.1041(2) .0402(8) Uani 1.000
C12 .0359(2) .2555(2) -.1709(2) .0361(8) Uani 1.000
C13 .1779(4) .3555(3) -.0217(3) .0610(10) Uani 1.000
C14 -.0151(4) .4339(2) -.1589(3) .0610(10) Uani 1.000
C15 .1979(3) .2250(2) -.1794(2) .0530(10) Uani 1.000
C16 -.0725(3) .2625(2) -.2729(2) .0490(10) Uani 1.000
C17 -.2193(2) .1669(2) -.00710(10) .0308(7) Uani 1.000
C18 -.3529(3) .2110(2) .0082(2) .0394(8) Uani 1.000
C19 -.4470(3) .1637(2) .0579(2) .0466(9) Uani 1.000
C20 -.4074(3) .0749(2) .0910(2) .0455(9) Uani 1.000
C21 -.2760(3) .0342(2) .0719(2) .0369(7) Uani 1.000
C22 -.3774(4) .0444(2) -.3063(2) .0780(10) Uani 1.000
H13A .193(3) .303(2) .014(2) .060(10) Uiso 1.000
H13B .258(3) .375(2) -.047(2) .060(8) Uiso 1.000
H13C .162(3) .399(2) .024(2) .052(8) Uiso 1.000
H14A .046(3) .444(2) -.198(2) .048(8) Uiso 1.000
H14B -.122(3) .432(2) -.197(2) .062(9) Uiso 1.000
H14C .000(3) .481(2) -.111(2) .068(9) Uiso 1.000
H15A .261(2) .2080(10) -.119(2) .035(7) Uiso 1.000
H15B .192(3) .167(2) -.220(2) .054(8) Uiso 1.000
H15C .240(3) .271(2) -.206(2) .068(9) Uiso 1.000
H16A -.177(3) .283(2) -.267(2) .051(7) Uiso 1.000
H16B -.077(3) .203(2) -.304(2) .054(8) Uiso 1.000
H16C -.033(3) .308(2) -.310(2) .048(7) Uiso 1.000
H18 -.378(2) .271(2) -.0150(10) .034(6) Uiso 1.000
H19 -.527(2) .1900(10) .066(2) .037(6) Uiso 1.000
H20 -.463(3) .045(2) .121(2) .044(7) Uiso 1.000
H21 -.248(3) -.026(2) .093(2) .045(7) Uiso 1.000
H22A -.30233 .01488 -.25373 .110(10) Uiso 1.000
H22B -.32513 .06658 -.35523 .071(9) Uiso 1.000

loop_
_geom_angle_atom_site_label_1
_geom_angle_atom_site_label_2
_geom_angle_atom_site_label_3
_geom_angle
_geom_angle_publ_flag
Cl2 Cu1 O5 91.60(10) yes
Cl2 Cu1 N9 90.50(10) yes
O5 Cu1 N9 83.70(10) yes
Cu1 O5 N7 111.0(2) yes
O5 N7 C10 126.1(2) yes
O5 N7 C12 121.3(2) yes
C10 N7 C12 112.1(2) yes
O6 N8 C10 126.4(2) yes
O6 N8 C11 121.6(2) yes
C10 N8 C11 111.5(2) yes
Cu1 N9 C17 127.2(2) yes
Cu1 N9 C21 115.5(2) yes
C17 N9 C21 117.4(2) no
N7 C10 N8 109.1(2) yes
N7 C10 C17 126.5(2) yes
N8 C10 C17 124.4(2) yes
N8 C11 C12 100.9(2) yes
N8 C11 C13 105.0(2) no
N8 C11 C14 109.8(3) no
C12 C11 C13 114.4(3) no
C12 C11 C14 115.0(3) no
C13 C11 C14 110.7(3) no
N7 C12 C11 101.1(2) yes
N7 C12 C15 109.7(2) no
N7 C12 C16 105.6(2) no
C11 C12 C15 115.5(2) no
C11 C12 C16 114.2(3) no
C15 C12 C16 109.9(3) no
N9 C17 C10 118.8(2) no
N9 C17 C18 121.7(2) no
C10 C17 C18 119.5(2) no
C17 C18 C19 119.3(3) no
C18 C19 C20 119.2(3) no
C19 C20 C21 119.0(3) no
N9 C21 C20 123.4(3) no
Cl3 C22 Cl4 111.1(2) no
C11 C13 H13A 107.9(18) no
C11 C13 H13B 110.0(17) no
C11 C13 H13C 111.3(16) no
H13A C13 H13B 117.(2) no
H13A C13 H13C 102.(2) no
H13B C13 H13C 109.(2) no
C11 C14 H14A 108.9(17) no
C11 C14 H14B 111.5(16) no
C11 C14 H14C 106.4(18) no
H14A C14 H14B 110.(2) no
H14A C14 H14C 109.(2) no
H14B C14 H14C 111.(2) no
C12 C15 H15A 112.0(14) no
C12 C15 H15B 110.8(14) no
C12 C15 H15C 108.5(18) no
H15A C15 H15B 104.(2) no
H15A C15 H15C 111.(2) no
H15B C15 H15C 110.(2) no
C12 C16 H16A 109.8(14) no
C12 C16 H16B 108.8(15) no
C12 C16 H16C 108.9(14) no
H16A C16 H16B 111.(2) no
H16A C16 H16C 108.(2) no
H16B C16 H16C 110.(2) no
C17 C18 H18 120.2(13) no
C19 C18 H18 120.6(13) no
C18 C19 H19 119.0(15) no
C20 C19 H19 121.8(15) no
C19 C20 H20 120.4(16) no
C21 C20 H20 120.6(16) no
N9 C21 H21 116.0(15) no
C20 C21 H21 120.5(15) no
Cl3 C22 H22A 109.3(3) no
Cl3 C22 H22B 109.0(3) no
Cl4 C22 H22A 109.3(3) no
Cl4 C22 H22B 109.0(3) no
H22A C22 H22B 109.0(3) no

loop_
_geom_bond_atom_site_label_1
_geom_bond_atom_site_label_2
_geom_bond_site_symmetry_1
_geom_bond_site_symmetry_2
_geom_bond_distance
_geom_bond_publ_flag
Cu1 Cl2 . . 2.3310(10) yes
Cu1 O5 . . 2.319(2) yes
Cu1 N9 . . 2.035(2) yes
Cl3 C22 . . 1.748(4) no
Cl4 C22 . . 1.737(4) no
O5 N7 . . 1.286(3) yes
O6 N8 . . 1.274(3) yes
N7 C10 . . 1.338(3) yes
N7 C12 . . 1.503(3) yes
N8 C10 . . 1.359(3) yes
N8 C11 . . 1.508(3) yes
N9 C17 . . 1.348(3) yes
N9 C21 . . 1.341(3) yes
C10 C17 . . 1.464(3) yes
C11 C12 . . 1.551(4) yes
C11 C13 . . 1.524(4) no
C11 C14 . . 1.516(4) no
C12 C15 . . 1.522(4) no
C12 C16 . . 1.519(4) no
C17 C18 . . 1.393(3) no
C18 C19 . . 1.374(4) no
C19 C20 . . 1.360(4) no
C20 C21 . . 1.374(4) no
C13 H13A . . .89(3) no
C13 H13B . . .90(3) no
C13 H13C . . .92(3) no
C14 H14A . . .86(3) no
C14 H14B . . .97(3) no
C14 H14C . . .93(3) no
C15 H15A . . .92(3) no
C15 H15B . . 1.00(3) no
C15 H15C . . .87(3) no
C16 H16A . . .99(3) no
C16 H16B . . .95(3) no
C16 H16C . . .94(3) no
C18 H18 . . .91(3) no
C19 H19 . . .83(3) no
C20 H20 . . .83(3) no
C21 H21 . . .92(3) no
C22 H22A . . .960(4) no
C22 H22B . . .961(4) no
